data_7028422
loop_
_publ_author_name
'B\"ottcher, Tobias'
'Steinhauer, Simon'
'Allefeld, Nadine'
'Hoge, Berthold'
'Neumann, Beate'
'Stammler, Hans Georg'
'Bassil, Bassem S.'
'Winter, Martin'
'Mitzel, Norbert W.'
'R\"oschenthaler, Gerd-Volker'

_publ_section_title
;
 Carbene complexes of phosphorus(v) fluorides substituted with
 perfluoroalkyl-groups synthesized by oxidative addition. Cleavage of the
 complexes reveals a new synthetic protocol for ionic liquids.
;
_journal_issue 7
_journal_name_full 'Dalton transactions (Cambridge, England : 2003)'
_journal_page_first 2979
_journal_page_last 2987
_journal_paper_doi 10.1039/c3dt53043d
_journal_volume 43
_journal_year 2014
_chemical_formula_moiety 'C5 H12 F2 N2'
_chemical_formula_sum 'C5 H12 F2 N2'
_chemical_formula_weight 138.17
_chemical_name_systematic
; 
 ? 
;
_space_group_IT_number 43
_symmetry_cell_setting orthorhombic
_symmetry_space_group_name_Hall 'F 2 -2d'
_symmetry_space_group_name_H-M 'F d d 2'
_atom_sites_solution_hydrogens geom
_atom_sites_solution_primary direct
_atom_sites_solution_secondary difmap
_audit_creation_method SHELXL-97
_cell_angle_alpha 90.00
_cell_angle_beta 90.00
_cell_angle_gamma 90.00
_cell_formula_units_Z 8
_cell_length_a 15.251(4)
_cell_length_b 15.894(4)
_cell_length_c 5.8246(18)
_cell_measurement_reflns_used 4059
_cell_measurement_temperature 100(2)
_cell_measurement_theta_max 24.98
_cell_measurement_theta_min 3.70
_cell_volume 1411.9(7)
_computing_cell_refinement 'Dirax/lsq (Duisenberg & Schreurs, 1989-2000)'
_computing_data_collection 'Collect, Bruker AXS, 2004'
_computing_data_reduction 'EVALCCD (Duisenberg,1998,Thesis.Utrecht University.'
_computing_molecular_graphics 'SHELXTL-PLUS (1990)'
_computing_publication_material 'SHELXL-97 (Sheldrick, 1997)'
_computing_structure_refinement 'SHELXL-97 (Sheldrick, 1997)'
_computing_structure_solution 'SHELXS-97 (Sheldrick, 1990)'
_diffrn_ambient_temperature 100(2)
_diffrn_measured_fraction_theta_full 0.991
_diffrn_measured_fraction_theta_max 0.991
_diffrn_measurement_device_type KappaCCD
_diffrn_measurement_method CCD
_diffrn_radiation_source 'fine-focus sealed tube'
_diffrn_radiation_type MoK\a
_diffrn_radiation_wavelength 0.71073
_diffrn_reflns_av_R_equivalents 0.0458
_diffrn_reflns_av_sigmaI/netI 0.0253
_diffrn_reflns_limit_h_max 18
_diffrn_reflns_limit_h_min -15
_diffrn_reflns_limit_k_max 18
_diffrn_reflns_limit_k_min -18
_diffrn_reflns_limit_l_max 6
_diffrn_reflns_limit_l_min -6
_diffrn_reflns_number 3718
_diffrn_reflns_theta_full 24.98
_diffrn_reflns_theta_max 24.98
_diffrn_reflns_theta_min 3.70
_exptl_absorpt_coefficient_mu 0.117
_exptl_absorpt_correction_T_max 0.9769
_exptl_absorpt_correction_T_min 0.9601
_exptl_absorpt_correction_type multi-scan
_exptl_absorpt_process_details 'SADABS-2008/1 - Bruker AXS area detector scaling and absorption correction'
_exptl_crystal_colour Colourless
_exptl_crystal_density_diffrn 1.300
_exptl_crystal_density_method 'not measured'
_exptl_crystal_description 'in situ in a capillary'
_exptl_crystal_F_000 592
_exptl_crystal_size_max 0.35
_exptl_crystal_size_mid 0.20
_exptl_crystal_size_min 0.20
_refine_diff_density_max 0.114
_refine_diff_density_min -0.125
_refine_diff_density_rms 0.034
_refine_ls_abs_structure_details 'Flack H D (1983), Acta Cryst. A39, 876-881'
_refine_ls_abs_structure_Flack -0.5(11)
_refine_ls_extinction_method none
_refine_ls_goodness_of_fit_ref 1.165
_refine_ls_hydrogen_treatment refall
_refine_ls_matrix_type full
_refine_ls_number_parameters 66
_refine_ls_number_reflns 541
_refine_ls_number_restraints 1
_refine_ls_restrained_S_all 1.164
_refine_ls_R_factor_all 0.0384
_refine_ls_R_factor_gt 0.0289
_refine_ls_shift/su_max 0.000
_refine_ls_shift/su_mean 0.000
_refine_ls_structure_factor_coef Fsqd
_refine_ls_weighting_details 'calc w=1/[\s^2^(Fo^2^)+(0.0241P)^2^+0.5798P] where P=(Fo^2^+2Fc^2^)/3'
_refine_ls_weighting_scheme calc
_refine_ls_wR_factor_gt 0.0541
_refine_ls_wR_factor_ref 0.0572
_reflns_number_gt 473
_reflns_number_total 541
_reflns_threshold_expression >2sigma(I)
_cod_data_source_file c3dt53043d.txt
_cod_data_source_block compound1b
_cod_depositor_comments
;
The following automatic conversions were performed:

'_symmetry_cell_setting' value 'Orthorhombic' changed to
'orthorhombic' according to
/usr/data/users/saulius/automatic-downloads/current/RSC/lib/dictionaries/cif_core.dic
dictionary named 'cif_core.dic' version 2.4.2 from 2011-04-26.

Automatic conversion script
Id: cif_fix_values 2281 2013-09-26 08:29:07Z andrius 
;
_cod_database_code 7028422

loop_
_symmetry_equiv_pos_as_xyz
'x, y, z'
'-x, -y, z'
'-x+1/4, y+1/4, z+1/4'
'x+1/4, -y+1/4, z+1/4'
'x, y+1/2, z+1/2'
'-x, -y+1/2, z+1/2'
'-x+1/4, y+3/4, z+3/4'
'x+1/4, -y+3/4, z+3/4'
'x+1/2, y, z+1/2'
'-x+1/2, -y, z+1/2'
'-x+3/4, y+1/4, z+3/4'
'x+3/4, -y+1/4, z+3/4'
'x+1/2, y+1/2, z'
'-x+1/2, -y+1/2, z'
'-x+3/4, y+3/4, z+1/4'
'x+3/4, -y+3/4, z+1/4'

loop_
_atom_site_label
_atom_site_type_symbol
_atom_site_fract_x
_atom_site_fract_y
_atom_site_fract_z
_atom_site_U_iso_or_equiv
_atom_site_adp_type
_atom_site_occupancy
_atom_site_symmetry_multiplicity
_atom_site_calc_flag
_atom_site_refinement_flags
F1 F -0.00670(7) 0.06794(8) 0.4085(2) 0.0253(3) Uani 1 1 d .
N1 N 0.07763(8) 0.00247(10) 0.1266(2) 0.0165(5) Uani 1 1 d .
C1 C 0.0000 0.0000 0.2577(5) 0.0166(7) Uani 1 2 d S
C2 C 0.08065(14) 0.07173(14) -0.0379(4) 0.0242(5) Uani 1 1 d .
H2A H 0.1308(16) 0.0641(15) -0.125(5) 0.041(7) Uiso 1 1 d .
H2B H 0.0279(14) 0.0730(15) -0.128(4) 0.039(7) Uiso 1 1 d .
H2C H 0.0907(15) 0.1281(17) 0.050(5) 0.056(8) Uiso 1 1 d .
C3 C 0.15822(13) 0.00016(16) 0.2648(4) 0.0236(5) Uani 1 1 d .
H3A H 0.1541(12) -0.0458(13) 0.361(4) 0.024(7) Uiso 1 1 d .
H3C H 0.1656(12) 0.0512(14) 0.361(4) 0.025(6) Uiso 1 1 d .
H3B H 0.2072(13) -0.0043(14) 0.157(4) 0.040(7) Uiso 1 1 d .

loop_
_atom_site_aniso_label
_atom_site_aniso_U_11
_atom_site_aniso_U_22
_atom_site_aniso_U_33
_atom_site_aniso_U_23
_atom_site_aniso_U_13
_atom_site_aniso_U_12
F1 0.0271(7) 0.0270(6) 0.0217(6) -0.0105(6) 0.0010(6) -0.0020(5)
N1 0.0136(10) 0.0188(10) 0.0172(12) 0.0038(8) 0.0002(8) 0.0012(7)
C1 0.0208(16) 0.0135(15) 0.0156(17) 0.000 0.000 -0.0003(12)
C2 0.0194(11) 0.0285(12) 0.0247(13) 0.0103(12) 0.0023(10) 0.0001(9)
C3 0.0170(11) 0.0256(13) 0.0280(13) 0.0039(12) -0.0042(10) -0.0021(10)

loop_
_atom_type_symbol
_atom_type_description
_atom_type_scat_dispersion_real
_atom_type_scat_dispersion_imag
_atom_type_scat_source
C C 0.0033 0.0016 'International Tables Vol C Tables 4.2.6.8 and 6.1.1.4'
H H 0.0000 0.0000 'International Tables Vol C Tables 4.2.6.8 and 6.1.1.4'
F F 0.0171 0.0103 'International Tables Vol C Tables 4.2.6.8 and 6.1.1.4'
N N 0.0061 0.0033 'International Tables Vol C Tables 4.2.6.8 and 6.1.1.4'

loop_
_geom_angle_atom_site_label_1
_geom_angle_atom_site_label_2
_geom_angle_atom_site_label_3
_geom_angle
_geom_angle_site_symmetry_1
_geom_angle_site_symmetry_3
C1 N1 C2 113.76(14) . .
C1 N1 C3 113.89(14) . .
C2 N1 C3 110.61(15) . .
F1 C1 F1 102.0(2) 2 .
F1 C1 N1 112.40(7) 2 2
F1 C1 N1 107.52(7) . 2
F1 C1 N1 107.51(7) 2 .
F1 C1 N1 112.39(7) . .
N1 C1 N1 114.39(19) 2 .
N1 C2 H2A 106.6(15) . .
N1 C2 H2B 110.3(14) . .
H2A C2 H2B 113(2) . .
N1 C2 H2C 109.4(15) . .
H2A C2 H2C 105.0(18) . .
H2B C2 H2C 111.8(18) . .
N1 C3 H3A 107.2(13) . .
N1 C3 H3C 112.5(11) . .
H3A C3 H3C 108(2) . .
N1 C3 H3B 106.8(13) . .
H3A C3 H3B 112.6(18) . .
H3C C3 H3B 109.6(17) . .

loop_
_geom_bond_atom_site_label_1
_geom_bond_atom_site_label_2
_geom_bond_distance
_geom_bond_site_symmetry_2
F1 C1 1.396(2) .
N1 C1 1.4094(18) .
N1 C2 1.460(3) .
N1 C3 1.470(2) .
C1 F1 1.396(2) 2
C1 N1 1.4094(18) 2
C2 H2A 0.92(3) .
C2 H2B 0.96(2) .
C2 H2C 1.04(3) .
C3 H3A 0.92(2) .
C3 H3C 0.99(2) .
C3 H3B 0.98(2) .
